data_6000671
loop_
_publ_author_name
'Gregory, D. H.'
'Barker, M. G.'
'Edwards, P. P.'
'Siddons, D. J.'

_publ_section_title
;
 Synthesis and structure of SR2VN3 and BA2VN3, 2 new nitridovanadates
;
_journal_name_full 'Inorganic Chemistry'
_journal_page_first 3912
_journal_page_last 3916
_journal_paper_doi 10.1021/ic00119a012
_journal_volume 34
_journal_year 1995
_chemical_formula_sum 'N3 Sr2 V'
_space_group_name_H-M_alt 'C 1 2/c 1'
_cell_angle_alpha 90.000
_cell_angle_beta 90.986
_cell_angle_gamma 90.000
_cell_length_a 5.7104
_cell_length_b 10.9521
_cell_length_c 12.2881
_cell_volume 768.39
_cod_database_code 6000671

loop_
_atom_site_label
_atom_site_fract_x
_atom_site_fract_y
_atom_site_fract_z
? ? ? ?
